data_1537804
loop_
_publ_author_name
'Bittner, J.'
'Fuchs, J.'
'Seppelt, K.'

_publ_section_title
;
 Die Kristallstruktur des (S F5)(-) - Anions
;
_journal_name_full 'Zeitschrift fuer Anorganische und Allgemeine Chemie'
_journal_page_first 182
_journal_page_last 190
_journal_volume 557
_journal_year 1988
_chemical_formula_sum 'F5 Rb S'
_chemical_name_systematic 'Rb (S F5)'
_space_group_IT_number 62
_symmetry_space_group_name_Hall '-P 2c 2ab'
_symmetry_space_group_name_H-M 'P b n m'
_cell_angle_alpha 90
_cell_angle_beta 90
_cell_angle_gamma 90
_cell_formula_units_Z 4
_cell_length_a 7.7608
_cell_length_b 9.9028
_cell_length_c 6.141
_cell_volume 471.958
_citation_journal_id_ASTM ZAACAB
_cod_data_source_file Bittner_ZAACAB_1988_1976.cif
_cod_data_source_block F5Rb1S1
_cod_original_cell_volume 471.9582
_cod_original_sg_symbol_Hall '-P 2ac 2n (z,x,y)'
_cod_original_formula_sum 'F5 Rb1 S1'
_cod_database_code 1537804

loop_
_symmetry_equiv_pos_as_xyz
x,y,z
x+1/2,-y+1/2,-z
-x+1/2,y+1/2,-z+1/2
-x,-y,z+1/2
-x,-y,-z
-x-1/2,y-1/2,z
x-1/2,-y-1/2,z-1/2
x,y,-z-1/2

loop_
_atom_site_label
_atom_site_type_symbol
_atom_site_fract_x
_atom_site_fract_y
_atom_site_fract_z
_atom_site_occupancy
_atom_site_U_iso_or_equiv
F1 F-1 0.4814 0.1495 0.4441 1 0.0
F3 F-1 0.2674 0.2427 0.25 1 0.0
F2 F-1 0.189 0.0717 0.4537 1 0.0
S1 S+4 0.3396 0.0958 0.25 1 0.0
Rb1 Rb+1 0.8418 0.154 0.25 1 0.0
